data_8100164
loop_
_publ_author_name
'Peters, K.'
'Peters, E.-M.'
'Zahn, G.'
'Gutke, H.-J.'
'Spitzner, D.'

_publ_section_title
;
Crystal structure of ethyl (1S,7R,11R,4'S)-benzo[4,5]-11-(2',2'-dimethyl-
1',3'-dioxolan-4'-yl)-10-oxotricyclo[5.3.1.0^2,6^]undec-2(6)-ene-1-
carboxylate, C~23~H~26~O~5~
;
_journal_issue 4
_journal_name_full 'Zeitschrift f\"ur Kristallographie - New Crystal Structures'
_journal_page_first 365
_journal_page_last 367
_journal_volume 219
_journal_year 2004
_chemical_formula_sum 'C23 H26 O5'
_chemical_formula_weight 382.44
_space_group_IT_number 4
_symmetry_cell_setting monoclinic
_symmetry_space_group_name_Hall 'P 2yb'
_symmetry_space_group_name_H-M 'P 1 21 1'
_cell_angle_alpha 90.00
_cell_angle_beta 98.390(10)
_cell_angle_gamma 90.00
_cell_formula_units_Z 4
_cell_length_a 10.592(2)
_cell_length_b 18.188(3)
_cell_length_c 10.777(2)
_cell_measurement_temperature 293(2)
_cell_volume 2053.9(6)
_diffrn_ambient_temperature 293(2)
_exptl_crystal_density_diffrn 1.237
_cod_original_sg_symbol_H-M 'P 21'
_cod_database_code 8100164

loop_
_symmetry_equiv_pos_as_xyz
'x, y, z'
'-x, y+1/2, -z'

loop_
_atom_site_label
_atom_site_type_symbol
_atom_site_fract_x
_atom_site_fract_y
_atom_site_fract_z
_atom_site_U_iso_or_equiv
_atom_site_adp_type
_atom_site_occupancy
_atom_site_symmetry_multiplicity
_atom_site_Wyckoff_symbol
_atom_site_calc_flag
_atom_site_refinement_flags
_atom_site_disorder_assembly
_atom_site_disorder_group
C11 C 0.3711(3) 0.8901 0.5710(3) 0.0592(7) Uani 1 2 a d . . .
C12 C 0.4321(3) 0.9356(2) 0.6789(3) 0.0578(7) Uani 1 2 a d . . .
H12 H 0.3750 0.9733 0.7043 0.080 Uiso 1 2 a calc R . .
C13 C 0.4835(3) 0.8832(3) 0.7863(3) 0.0656(8) Uani 1 2 a d . . .
H13A H 0.4123 0.8578 0.8145 0.080 Uiso 1 2 a calc R . .
H13B H 0.5259 0.9118 0.8562 0.080 Uiso 1 2 a calc R . .
C14 C 0.5775(4) 0.8259(3) 0.7483(4) 0.0780(10) Uani 1 2 a d . . .
H14A H 0.6397 0.8155 0.8215 0.080 Uiso 1 2 a calc R . .
H14B H 0.5304 0.7809 0.7266 0.080 Uiso 1 2 a calc R . .
C15 C 0.6492(3) 0.8447(3) 0.6418(3) 0.0689(8) Uani 1 2 a d . . .
O15 O 0.7479(3) 0.8146(3) 0.6317(3) 0.1026(9) Uani 1 2 a d . . .
C16 C 0.5852(3) 0.9002(3) 0.5447(3) 0.0631(8) Uani 1 2 a d . . .
C17 C 0.4550(3) 0.8695(2) 0.4956(3) 0.0607(7) Uani 1 2 a d . . .
C18 C 0.5449(3) 0.9681(2) 0.6205(3) 0.0597(7) Uani 1 2 a d . . .
H18 H 0.5103 1.0057 0.5597 0.080 Uiso 1 2 a calc R . .
C19 C 0.3990(3) 0.8128(3) 0.4013(3) 0.0668(8) Uani 1 2 a d . . .
H19A H 0.4453 0.7667 0.4123 0.080 Uiso 1 2 a calc R . .
H19B H 0.3978 0.8300 0.3159 0.080 Uiso 1 2 a calc R . .
C110 C 0.2649(3) 0.8053(2) 0.4343(3) 0.0644(8) Uani 1 2 a d . . .
C111 C 0.1661(4) 0.7616(3) 0.3839(4) 0.0839(11) Uani 1 2 a d . . .
H111 H 0.1748 0.7313 0.3162 0.080 Uiso 1 2 a calc R . .
C112 C 0.0521(4) 0.7625(3) 0.4339(5) 0.0942(13) Uani 1 2 a d . . .
H112 H -0.0150 0.7322 0.4003 0.080 Uiso 1 2 a calc R . .
C113 C 0.0385(3) 0.8076(3) 0.5318(5) 0.0917(12) Uani 1 2 a d . . .
H113 H -0.0383 0.8077 0.5641 0.080 Uiso 1 2 a calc R . .
C114 C 0.1366(3) 0.8534(3) 0.5847(4) 0.0740(9) Uani 1 2 a d . . .
H114 H 0.1263 0.8843 0.6512 0.080 Uiso 1 2 a calc R . .
C115 C 0.2503(3) 0.8516(2) 0.5354(3) 0.0597(7) Uani 1 2 a d . . .
C116 C 0.6476(3) 1.0042(3) 0.7140(3) 0.0696(9) Uani 1 2 a d . . .
H116 H 0.7073 0.9672 0.7541 0.080 Uiso 1 2 a calc R . .
C117 C 0.7202(4) 1.0689(3) 0.6694(4) 0.0896(12) Uani 1 2 a d . . .
H11A H 0.7968 1.0523 0.6383 0.080 Uiso 1 2 a calc R . .
H11B H 0.6674 1.0957 0.6034 0.080 Uiso 1 2 a calc R . .
O118 O 0.7507(4) 1.1124(3) 0.7753(3) 0.1239(13) Uani 1 2 a d . . .
C119 C 0.6680(3) 1.0951(3) 0.8636(3) 0.0719(9) Uani 1 2 a d . . .
O120 O 0.5844(3) 1.0406(2) 0.8058(2) 0.0816(7) Uani 1 2 a d . . .
C121 C 0.6750(4) 0.9181(3) 0.4506(4) 0.0797(10) Uani 1 2 a d . . .
O121 O 0.7524(4) 0.9654(3) 0.4649(4) 0.1268(14) Uani 1 2 a d . . .
O122 O 0.6592(3) 0.8739(3) 0.3552(3) 0.1039(10) Uani 1 2 a d . . .
C123 C 0.7440(6) 0.8851(5) 0.2598(5) 0.128(2) Uani 1 2 a d . . .
H12A H 0.7656 0.9367 0.2549 0.080 Uiso 1 2 a calc R . .
H12B H 0.8224 0.8574 0.2819 0.080 Uiso 1 2 a calc R . .
C124 C 0.6791(7) 0.8607(5) 0.1433(5) 0.146(2) Uani 1 2 a d . . .
H12C H 0.7375 0.8590 0.0831 0.080 Uiso 1 2 a calc R . .
H12D H 0.6108 0.8941 0.1148 0.080 Uiso 1 2 a calc R . .
H12E H 0.6449 0.8125 0.1529 0.080 Uiso 1 2 a calc R . .
C125 C 0.5912(5) 1.1605(3) 0.8859(5) 0.1087(15) Uani 1 2 a d . . .
H12F H 0.6465 1.1986 0.9239 0.080 Uiso 1 2 a calc R . .
H12G H 0.5309 1.1476 0.9408 0.080 Uiso 1 2 a calc R . .
H12H H 0.5462 1.1778 0.8075 0.080 Uiso 1 2 a calc R . .
C126 C 0.7487(5) 1.0683(3) 0.9773(4) 0.1007(13) Uani 1 2 a d . . .
H12I H 0.6956 1.0492 1.0347 0.080 Uiso 1 2 a calc R . .
H12J H 0.7992 1.1081 1.0162 0.080 Uiso 1 2 a calc R . .
H12K H 0.8039 1.0302 0.9551 0.080 Uiso 1 2 a calc R . .
C21 C 0.8116(3) 0.5494(2) 0.5680(3) 0.0600(7) Uani 1 2 a d . . .
C22 C 0.8807(3) 0.5111(3) 0.6811(3) 0.0663(8) Uani 1 2 a d . . .
H22 H 0.9210 0.4650 0.6603 0.080 Uiso 1 2 a calc R . .
C23 C 0.9763(3) 0.5662(3) 0.7491(4) 0.0809(10) Uani 1 2 a d . . .
H23A H 1.0200 0.5438 0.8251 0.080 Uiso 1 2 a calc R . .
H23B H 1.0398 0.5780 0.6958 0.080 Uiso 1 2 a calc R . .
C24 C 0.9119(5) 0.6373(3) 0.7833(4) 0.0895(12) Uani 1 2 a d . . .
H24A H 0.9631 0.6582 0.8568 0.080 Uiso 1 2 a calc R . .
H24B H 0.9133 0.6720 0.7151 0.080 Uiso 1 2 a calc R . .
C25 C 0.7757(5) 0.6314(3) 0.8097(3) 0.0810(11) Uani 1 2 a d . . .
O25 O 0.7326(4) 0.6697(3) 0.8851(3) 0.1166(11) Uani 1 2 a d . . .
C26 C 0.6955(3) 0.5729(3) 0.7331(3) 0.0709(9) Uani 1 2 a d . . .
C27 C 0.7105(3) 0.5849(2) 0.5960(3) 0.0630(8) Uani 1 2 a d . . .
C28 C 0.7704(3) 0.4989(3) 0.7586(3) 0.0672(8) Uani 1 2 a d . . .
H28 H 0.7165 0.4589 0.7199 0.080 Uiso 1 2 a calc R . .
C29 C 0.6591(3) 0.6380(3) 0.4958(4) 0.0735(9) Uani 1 2 a d . . .
H29A H 0.6661 0.6883 0.5259 0.080 Uiso 1 2 a calc R . .
H29B H 0.5707 0.6275 0.4630 0.080 Uiso 1 2 a calc R . .
C210 C 0.7449(3) 0.6241(2) 0.3997(3) 0.0663(8) Uani 1 2 a d . . .
C211 C 0.7432(4) 0.6538(3) 0.2816(4) 0.0840(11) Uani 1 2 a d . . .
H211 H 0.6811 0.6879 0.2507 0.080 Uiso 1 2 a calc R . .
C212 C 0.8347(5) 0.6324(3) 0.2098(4) 0.0984(14) Uani 1 2 a d . . .
H212 H 0.8336 0.6518 0.1298 0.080 Uiso 1 2 a calc R . .
C213 C 0.9267(5) 0.5829(3) 0.2554(4) 0.0960(13) Uani 1 2 a d . . .
H213 H 0.9893 0.5706 0.2069 0.080 Uiso 1 2 a calc R . .
C214 C 0.9293(4) 0.5503(3) 0.3734(3) 0.0787(10) Uani 1 2 a d . . .
H214 H 0.9907 0.5154 0.4030 0.080 Uiso 1 2 a calc R . .
C215 C 0.8375(3) 0.5718(2) 0.4434(3) 0.0610(7) Uani 1 2 a d . . .
C216 C 0.8153(4) 0.4790(3) 0.8958(4) 0.0811(10) Uani 1 2 a d . . .
H216 H 0.8549 0.5222 0.9399 0.080 Uiso 1 2 a calc R . .
C217 C 0.7201(5) 0.4457(4) 0.9721(5) 0.1097(16) Uani 1 2 a d . . .
H21A H 0.6735 0.4836 1.0097 0.080 Uiso 1 2 a calc R . .
H21B H 0.6600 0.4139 0.9209 0.080 Uiso 1 2 a calc R . .
O218 O 0.8003(4) 0.4049(3) 1.0651(4) 0.1405(16) Uani 1 2 a d . . .
C219 C 0.9034(5) 0.3779(3) 1.0068(4) 0.0914(12) Uani 1 2 a d . . .
O220 O 0.9071(3) 0.4221(2) 0.8994(3) 0.0947(9) Uani 1 2 a d . . .
C221 C 0.5584(4) 0.5699(3) 0.7579(5) 0.0972(13) Uani 1 2 a d . . .
O221 O 0.5183(4) 0.5286(4) 0.8247(6) 0.186(3) Uani 1 2 a d . . .
O222 O 0.4877(3) 0.6206(3) 0.6975(4) 0.1152(11) Uani 1 2 a d . . .
C223 C 0.3511(5) 0.6209(5) 0.7092(8) 0.135(2) Uani 1 2 a d . . .
H22A H 0.3056 0.5936 0.6392 0.080 Uiso 1 2 a calc R . .
H22B H 0.3398 0.5948 0.7854 0.080 Uiso 1 2 a calc R . .
C224 C 0.3026(6) 0.6809(5) 0.7118(11) 0.214(6) Uani 1 2 a d . . .
H22C H 0.2174 0.6758 0.7312 0.080 Uiso 1 2 a calc R . .
H22D H 0.2998 0.7041 0.6315 0.080 Uiso 1 2 a calc R . .
H22E H 0.3520 0.7105 0.7749 0.080 Uiso 1 2 a calc R . .
C225 C 0.8852(9) 0.3009(4) 0.9670(7) 0.167(3) Uani 1 2 a d . . .
H22F H 0.8972 0.2695 1.0394 0.080 Uiso 1 2 a calc R . .
H22G H 0.9462 0.2883 0.9127 0.080 Uiso 1 2 a calc R . .
H22H H 0.8004 0.2945 0.9229 0.080 Uiso 1 2 a calc R . .
C226 C 1.0195(5) 0.3867(4) 1.1000(4) 0.1131(16) Uani 1 2 a d . . .
H22I H 1.0929 0.3722 1.0632 0.080 Uiso 1 2 a calc R . .
H22J H 1.0128 0.3564 1.1717 0.080 Uiso 1 2 a calc R . .
H22K H 1.0281 0.4372 1.1256 0.080 Uiso 1 2 a calc R . .

loop_
_atom_site_aniso_label
_atom_site_aniso_U_11
_atom_site_aniso_U_22
_atom_site_aniso_U_33
_atom_site_aniso_U_23
_atom_site_aniso_U_13
_atom_site_aniso_U_12
C11 0.0516(16) 0.0585(16) 0.0675(17) -0.0031(14) 0.0082(14) 0.0051(13)
C12 0.0523(16) 0.0583(15) 0.0634(16) -0.0064(14) 0.0098(14) 0.0021(13)
C13 0.0593(18) 0.0747(19) 0.0656(17) 0.0043(16) 0.0185(14) -0.0003(15)
C14 0.072(2) 0.077(2) 0.087(2) 0.0170(18) 0.0191(19) 0.0119(18)
C15 0.0489(17) 0.079(2) 0.080(2) -0.0044(17) 0.0154(15) 0.0020(16)
O15 0.0666(16) 0.126(2) 0.120(2) 0.0047(19) 0.0270(16) 0.0264(17)
C16 0.0551(17) 0.0757(19) 0.0599(17) 0.0006(15) 0.0137(14) -0.0043(15)
C17 0.0551(17) 0.0699(19) 0.0586(16) -0.0018(14) 0.0128(14) 0.0035(14)
C18 0.0591(17) 0.0627(16) 0.0560(15) 0.0027(13) 0.0038(13) -0.0056(15)
C19 0.0604(18) 0.075(2) 0.0658(18) -0.0120(16) 0.0124(15) 0.0037(16)
C110 0.0559(17) 0.0611(17) 0.075(2) -0.0043(15) 0.0064(15) 0.0035(15)
C111 0.073(2) 0.085(2) 0.090(3) -0.021(2) 0.003(2) 0.000(2)
C112 0.064(2) 0.087(3) 0.127(3) -0.020(3) -0.004(2) -0.009(2)
C113 0.0458(19) 0.101(3) 0.129(3) -0.017(3) 0.018(2) 0.000(2)
C114 0.0533(19) 0.075(2) 0.095(2) -0.0180(19) 0.0132(17) 0.0030(17)
C115 0.0443(15) 0.0589(16) 0.0759(19) -0.0027(14) 0.0083(13) 0.0054(13)
C116 0.0607(19) 0.085(2) 0.0614(17) 0.0002(17) 0.0036(15) -0.0047(16)
C117 0.082(2) 0.109(3) 0.081(2) -0.013(2) 0.021(2) -0.037(2)
O118 0.149(3) 0.136(3) 0.091(2) -0.0257(19) 0.033(2) -0.083(3)
C119 0.068(2) 0.075(2) 0.072(2) -0.0085(17) 0.0073(17) -0.0137(17)
O120 0.0799(16) 0.0931(16) 0.0738(14) -0.0191(13) 0.0177(13) -0.0289(13)
C121 0.071(2) 0.097(3) 0.076(2) -0.006(2) 0.0270(19) -0.015(2)
O121 0.136(3) 0.141(3) 0.121(3) -0.033(2) 0.076(2) -0.062(3)
O122 0.096(2) 0.141(3) 0.0843(17) -0.0297(18) 0.0465(16) -0.0313(19)
C123 0.130(4) 0.170(5) 0.098(3) -0.019(4) 0.065(3) -0.018(4)
C124 0.175(6) 0.181(6) 0.094(4) 0.019(4) 0.059(4) 0.023(5)
C125 0.100(3) 0.099(3) 0.115(3) -0.013(3) -0.024(3) -0.002(3)
C126 0.096(3) 0.110(3) 0.091(3) -0.018(3) -0.004(2) 0.022(3)
C21 0.0552(17) 0.0646(18) 0.0587(16) 0.0054(14) 0.0032(14) -0.0076(15)
C22 0.0625(18) 0.0706(19) 0.0651(18) 0.0086(15) 0.0073(15) -0.0024(15)
C23 0.060(2) 0.103(3) 0.075(2) 0.021(2) -0.0040(17) -0.018(2)
C24 0.104(3) 0.081(2) 0.077(2) 0.0040(19) -0.006(2) -0.028(2)
C25 0.111(3) 0.071(2) 0.0596(19) 0.0068(17) 0.008(2) 0.000(2)
O25 0.173(3) 0.101(2) 0.0774(17) -0.0046(17) 0.023(2) 0.027(2)
C26 0.069(2) 0.077(2) 0.0683(19) 0.0079(17) 0.0157(16) -0.0029(17)
C27 0.0529(17) 0.0672(19) 0.0671(18) 0.0079(15) 0.0021(14) -0.0031(14)
C28 0.0605(18) 0.0685(19) 0.0708(19) 0.0091(16) 0.0039(15) -0.0089(15)
C29 0.0541(17) 0.076(2) 0.089(2) 0.0157(18) 0.0039(16) -0.0009(16)
C210 0.0595(18) 0.0683(19) 0.0665(18) 0.0049(15) -0.0060(15) -0.0148(15)
C211 0.073(2) 0.096(3) 0.077(2) 0.017(2) -0.0117(19) -0.015(2)
C212 0.111(4) 0.119(3) 0.060(2) 0.017(2) -0.003(2) -0.027(3)
C213 0.107(3) 0.114(3) 0.069(2) -0.005(2) 0.020(2) -0.014(3)
C214 0.081(2) 0.085(2) 0.071(2) -0.0059(18) 0.0133(19) -0.0030(19)
C215 0.0595(18) 0.0638(17) 0.0581(16) 0.0000(14) 0.0031(14) -0.0133(15)
C216 0.083(2) 0.088(2) 0.072(2) 0.0240(19) 0.0099(19) -0.005(2)
C217 0.091(3) 0.134(4) 0.109(3) 0.054(3) 0.031(3) 0.012(3)
O218 0.106(2) 0.189(4) 0.133(3) 0.094(3) 0.042(2) 0.027(3)
C219 0.095(3) 0.093(3) 0.084(2) 0.035(2) 0.009(2) -0.003(2)
O220 0.096(2) 0.0992(18) 0.0926(18) 0.0379(16) 0.0257(16) 0.0159(16)
C221 0.076(2) 0.116(3) 0.105(3) 0.037(3) 0.031(2) 0.018(3)
O221 0.087(2) 0.252(5) 0.231(5) 0.150(5) 0.063(3) 0.029(3)
O222 0.0778(19) 0.141(3) 0.135(3) 0.039(2) 0.0437(18) 0.0267(19)
C223 0.083(3) 0.172(6) 0.159(5) 0.024(5) 0.043(3) 0.023(4)
C224 0.076(4) 0.142(6) 0.436(17) 0.116(8) 0.072(6) 0.008(4)
C225 0.250(9) 0.108(4) 0.128(5) 0.021(4) -0.023(5) -0.048(5)
C226 0.120(4) 0.143(4) 0.075(2) 0.017(3) 0.008(3) -0.009(3)

loop_
_geom_bond_atom_site_label_1
_geom_bond_atom_site_label_2
_geom_bond_distance
_geom_bond_site_symmetry_2
_geom_bond_publ_flag
C11 C17 1.342(4) . ?
C11 C115 1.459(5) . ?
C11 C12 1.496(4) . ?
C12 C13 1.536(5) . ?
C12 C18 1.548(5) . ?
C12 H12 0.9800 . ?
C13 C14 1.537(5) . ?
C13 H13A 0.9700 . ?
C13 H13B 0.9700 . ?
C14 C15 1.505(5) . ?
C14 H14A 0.9700 . ?
C14 H14B 0.9700 . ?
C15 O15 1.199(4) . ?
C15 C16 1.539(5) . ?
C16 C17 1.511(5) . ?
C16 C121 1.523(5) . ?
C16 C18 1.574(5) . ?
C17 C19 1.508(5) . ?
C18 C116 1.520(5) . ?
C18 H18 0.9800 . ?
C19 C110 1.520(5) . ?
C19 H19A 0.9700 . ?
C19 H19B 0.9700 . ?
C110 C111 1.362(5) . ?
C110 C115 1.403(5) . ?
C111 C112 1.393(6) . ?
C111 H111 0.9300 . ?
C112 C113 1.360(6) . ?
C112 H112 0.9300 . ?
C113 C114 1.388(5) . ?
C113 H113 0.9300 . ?
C114 C115 1.386(5) . ?
C114 H114 0.9300 . ?
C116 O120 1.436(4) . ?
C116 C117 1.520(5) . ?
C116 H116 0.9800 . ?
C117 O118 1.387(5) . ?
C117 H11A 0.9700 . ?
C117 H11B 0.9700 . ?
O118 C119 1.420(5) . ?
C119 O120 1.411(4) . ?
C119 C126 1.470(6) . ?
C119 C125 1.481(6) . ?
C121 O121 1.183(5) . ?
C121 O122 1.297(5) . ?
O122 C123 1.475(5) . ?
C123 C124 1.412(9) . ?
C123 H12A 0.9700 . ?
C123 H12B 0.9700 . ?
C124 H12C 0.9600 . ?
C124 H12D 0.9600 . ?
C124 H12E 0.9600 . ?
C125 H12F 0.9600 . ?
C125 H12G 0.9600 . ?
C125 H12H 0.9600 . ?
C126 H12I 0.9600 . ?
C126 H12J 0.9600 . ?
C126 H12K 0.9600 . ?
C21 C27 1.323(5) . ?
C21 C215 1.466(5) . ?
C21 C22 1.499(4) . ?
C22 C23 1.534(5) . ?
C22 C28 1.549(5) . ?
C22 H22 0.9800 . ?
C23 C24 1.532(6) . ?
C23 H23A 0.9700 . ?
C23 H23B 0.9700 . ?
C24 C25 1.514(7) . ?
C24 H24A 0.9700 . ?
C24 H24B 0.9700 . ?
C25 O25 1.210(5) . ?
C25 C26 1.525(6) . ?
C26 C221 1.515(6) . ?
C26 C27 1.525(5) . ?
C26 C28 1.567(5) . ?
C27 C29 1.492(5) . ?
C28 C216 1.529(5) . ?
C28 H28 0.9800 . ?
C29 C210 1.495(5) . ?
C29 H29A 0.9700 . ?
C29 H29B 0.9700 . ?
C210 C211 1.380(5) . ?
C210 C215 1.398(5) . ?
C211 C212 1.382(7) . ?
C211 H211 0.9300 . ?
C212 C213 1.364(7) . ?
C212 H212 0.9300 . ?
C213 C214 1.400(6) . ?
C213 H213 0.9300 . ?
C214 C215 1.372(5) . ?
C214 H214 0.9300 . ?
C216 O220 1.417(5) . ?
C216 C217 1.516(6) . ?
C216 H216 0.9800 . ?
C217 O218 1.425(6) . ?
C217 H21A 0.9700 . ?
C217 H21B 0.9700 . ?
O218 C219 1.425(6) . ?
C219 O220 1.414(5) . ?
C219 C225 1.470(8) . ?
C219 C226 1.478(7) . ?
C221 O221 1.163(6) . ?
C221 O222 1.300(6) . ?
O222 C223 1.471(6) . ?
C223 C224 1.210(9) . ?
C223 H22A 0.9700 . ?
C223 H22B 0.9700 . ?
C224 H22C 0.9600 . ?
C224 H22D 0.9600 . ?
C224 H22E 0.9600 . ?
C225 H22F 0.9600 . ?
C225 H22G 0.9600 . ?
C225 H22H 0.9600 . ?
C226 H22I 0.9600 . ?
C226 H22J 0.9600 . ?
C226 H22K 0.9600 . ?

loop_
_cod_related_entry_id
_cod_related_entry_database
_cod_related_entry_code
1 ChemSpider 30653805
